data_1543342
loop_
_publ_author_name
'Bouayad, Kaoutar'
'Kandri Rodi, Youssef'
'El Ghadraoui, El Houcine'
'Mague, Joel T.'
'Essassi, El Mokhtar'
'Zouihri, Hafid'

_publ_section_title
;
 6-Bromo-2-methyl-1<i>H</i>-imidazo[4,5-<i>b</i>]pyridine
;
_journal_coeditor_code HB4043
_journal_issue 5
_journal_name_full IUCrData
_journal_page_first x160766
_journal_paper_doi 10.1107/S2414314616007665
_journal_volume 1
_journal_year 2016
_chemical_formula_iupac 'C7 H6 Br N3'
_chemical_formula_moiety 'C7 H6 Br N3'
_chemical_formula_sum 'C7 H6 Br N3'
_chemical_formula_weight 212.06
_chemical_name_systematic
;
6-Bromo-2-methyl-1<i>H</i>-imidazo[4,5-<i>b</i>]pyridine
;
_space_group_crystal_system monoclinic
_space_group_IT_number 11
_space_group_name_Hall '-P 2yb'
_space_group_name_H-M_alt 'P 1 21/m 1'
_symmetry_space_group_name_Hall '-P 2yb'
_symmetry_space_group_name_H-M 'P 1 21/m 1'
_atom_sites_solution_hydrogens mixed
_atom_sites_solution_primary direct
_atom_sites_solution_secondary difmap
_audit_creation_method 'APEX3 v2015.9-0'
_cell_angle_alpha 90
_cell_angle_beta 98.8890(10)
_cell_angle_gamma 90
_cell_formula_units_Z 4
_cell_length_a 11.0395(12)
_cell_length_b 6.4734(7)
_cell_length_c 11.1397(12)
_cell_measurement_reflns_used 3918
_cell_measurement_temperature 150(2)
_cell_measurement_theta_max 26.6440
_cell_measurement_theta_min 2.8251
_cell_volume 786.52(15)
_computing_cell_refinement
;
<i>SAINT</i> (Bruker, 2016)
;
_computing_data_collection
;
<i>APEX3</i> (Bruker, 2016)
;
_computing_data_reduction
;
<i>SAINT</i> (Bruker, 2016)
;
_computing_molecular_graphics
;
PLATON (Spek, 2009)
;
_computing_publication_material
;
publCIF (Westrip, 2010)
;
_computing_structure_refinement
;
SHELXL2014 (Sheldrick, 2015b)
;
_computing_structure_solution
;
SHELXT (Sheldrick, 2015a)
;
_diffrn_ambient_temperature 150(2)
_diffrn_detector_area_resol_mean 8.3333
_diffrn_measured_fraction_theta_full 0.994
_diffrn_measured_fraction_theta_max 0.994
_diffrn_measurement_device_type 'Bruker SMART APEX CCD'
_diffrn_measurement_method '\f and \w scans'
_diffrn_radiation_monochromator graphite
_diffrn_radiation_type MoK\a
_diffrn_radiation_wavelength 0.71073
_diffrn_reflns_av_R_equivalents 0.0487
_diffrn_reflns_limit_h_max 14
_diffrn_reflns_limit_h_min -14
_diffrn_reflns_limit_k_max 8
_diffrn_reflns_limit_k_min -8
_diffrn_reflns_limit_l_max 14
_diffrn_reflns_limit_l_min -14
_diffrn_reflns_number 14675
_diffrn_reflns_theta_full 28.300
_diffrn_reflns_theta_max 28.305
_diffrn_reflns_theta_min 1.850
_exptl_absorpt_coefficient_mu 5.158
_exptl_absorpt_correction_T_max 0.73
_exptl_absorpt_correction_T_min 0.39
_exptl_absorpt_correction_type numerical
_exptl_absorpt_process_details
;
(<i>SADABS</i>; Bruker, 2016)
;
_exptl_crystal_colour colourless
_exptl_crystal_density_diffrn 1.791
_exptl_crystal_density_method 'not measured'
_exptl_crystal_description plate
_exptl_crystal_F_000 416
_exptl_crystal_size_max 0.183
_exptl_crystal_size_mid 0.172
_exptl_crystal_size_min 0.064
_refine_diff_density_max 0.709
_refine_diff_density_min -0.366
_refine_ls_extinction_method none
_refine_ls_goodness_of_fit_ref 0.994
_refine_ls_hydrogen_treatment constr
_refine_ls_matrix_type full
_refine_ls_number_parameters 135
_refine_ls_number_reflns 2117
_refine_ls_number_restraints 0
_refine_ls_restrained_S_all 0.994
_refine_ls_R_factor_all 0.0524
_refine_ls_R_factor_gt 0.0348
_refine_ls_shift/su_max 0.001
_refine_ls_shift/su_mean 0.000
_refine_ls_structure_factor_coef Fsqd
_refine_ls_weighting_details 'w=1/[\s^2^(Fo^2^)+(0.0521P)^2^] where P=(Fo^2^+2Fc^2^)/3'
_refine_ls_weighting_scheme calc
_refine_ls_wR_factor_gt 0.0842
_refine_ls_wR_factor_ref 0.0901
_reflns_number_gt 1578
_reflns_number_total 2117
_reflns_threshold_expression 'I > 2\s(I)'
_cod_data_source_file hb4043sup1.cif
_cod_data_source_block I
_cod_database_code 1543342
_shelx_space_group_comment
;
The symmetry employed for this shelxl refinement is uniquely defined
by the following loop, which should always be used as a source of
symmetry information in preference to the above space-group names.
They are only intended as comments.
;
_shelx_estimated_absorpt_t_min 0.452
_shelx_estimated_absorpt_t_max 0.734

loop_
_space_group_symop_operation_xyz
'x, y, z'
'-x, y+1/2, -z'
'-x, -y, -z'
'x, -y-1/2, z'

loop_
_atom_site_type_symbol
_atom_site_label
_atom_site_fract_x
_atom_site_fract_y
_atom_site_fract_z
_atom_site_U_iso_or_equiv
_atom_site_adp_type
_atom_site_calc_flag
_atom_site_occupancy
Br Br1 0.64714(4) 0.2500 0.95946(3) 0.05475(17) Uani d 1
N N1 0.8413(2) 0.2500 0.6732(2) 0.0256(6) Uani d 1
N N2 0.5647(2) 0.2500 0.4725(2) 0.0244(6) Uani d 1
H H2 0.4825 0.2500 0.4458 0.037 Uiso d 1
N N3 0.7651(2) 0.2500 0.4578(2) 0.0258(6) Uani d 1
C C1 0.6526(3) 0.2500 0.3988(3) 0.0250(7) Uani d 1
C C2 0.6247(3) 0.2500 0.5894(3) 0.0236(7) Uani d 1
C C3 0.5883(3) 0.2500 0.7027(3) 0.0273(7) Uani d 1
H H3 0.5046 0.2500 0.7137 0.033 Uiso calc 1
C C4 0.6838(3) 0.2500 0.7984(3) 0.0301(7) Uani d 1
C C5 0.8062(3) 0.2500 0.7818(3) 0.0309(8) Uani d 1
H H5 0.8676 0.2500 0.8517 0.037 Uiso calc 1
C C6 0.7515(3) 0.2500 0.5782(3) 0.0223(6) Uani d 1
C C7 0.6185(3) 0.2500 0.2642(3) 0.0316(8) Uani d 1
H H7A 0.6869 0.3042 0.2271 0.047 Uiso calc 0.5
H H7B 0.5461 0.3372 0.2411 0.047 Uiso calc 0.5
H H7C 0.6001 0.1085 0.2358 0.047 Uiso calc 0.5
Br Br2 0.02840(4) 0.2500 0.11797(3) 0.04217(15) Uani d 1
N N4 0.3046(2) 0.2500 0.4123(2) 0.0254(6) Uani d 1
N N5 0.2886(2) 0.2500 0.6267(2) 0.0263(6) Uani d 1
N N6 0.0824(2) 0.2500 0.6055(2) 0.0270(6) Uani d 1
H H6 0.0062 0.2500 0.6272 0.040 Uiso d 1
C C8 0.1909(3) 0.2500 0.6830(3) 0.0281(7) Uani d 1
C C9 0.1110(3) 0.2500 0.4897(3) 0.0240(7) Uani d 1
C C10 0.0408(3) 0.2500 0.3754(3) 0.0268(7) Uani d 1
H H10 -0.0463 0.2500 0.3627 0.032 Uiso calc 1
C C11 0.1099(3) 0.2500 0.2813(3) 0.0271(7) Uani d 1
C C12 0.2380(3) 0.2500 0.3016(3) 0.0253(7) Uani d 1
H H12 0.2798 0.2500 0.2332 0.030 Uiso calc 1
C C13 0.2401(3) 0.2500 0.5052(3) 0.0239(7) Uani d 1
C C14 0.1952(3) 0.2500 0.8164(3) 0.0385(9) Uani d 1
H H14A 0.1729 0.3872 0.8430 0.058 Uiso calc 0.5
H H14B 0.2783 0.2155 0.8559 0.058 Uiso calc 0.5
H H14C 0.1374 0.1473 0.8387 0.058 Uiso calc 0.5

loop_
_atom_site_aniso_label
_atom_site_aniso_U_11
_atom_site_aniso_U_22
_atom_site_aniso_U_33
_atom_site_aniso_U_12
_atom_site_aniso_U_13
_atom_site_aniso_U_23
Br1 0.0464(3) 0.0974(4) 0.0221(2) 0.000 0.01081(17) 0.000
N1 0.0195(13) 0.0290(15) 0.0279(14) 0.000 0.0027(11) 0.000
N2 0.0184(13) 0.0324(15) 0.0224(13) 0.000 0.0034(10) 0.000
N3 0.0242(14) 0.0291(15) 0.0257(13) 0.000 0.0088(11) 0.000
C1 0.0231(16) 0.0255(17) 0.0279(17) 0.000 0.0091(13) 0.000
C2 0.0205(16) 0.0252(17) 0.0249(16) 0.000 0.0031(13) 0.000
C3 0.0225(16) 0.0320(19) 0.0280(17) 0.000 0.0053(13) 0.000
C4 0.0294(18) 0.039(2) 0.0229(16) 0.000 0.0077(14) 0.000
C5 0.0282(18) 0.034(2) 0.0300(17) 0.000 0.0025(14) 0.000
C6 0.0217(15) 0.0204(16) 0.0260(15) 0.000 0.0072(12) 0.000
C7 0.0313(18) 0.042(2) 0.0211(16) 0.000 0.0040(13) 0.000
Br2 0.0371(2) 0.0574(3) 0.0297(2) 0.000 -0.00230(15) 0.000
N4 0.0199(13) 0.0258(14) 0.0317(15) 0.000 0.0077(11) 0.000
N5 0.0211(14) 0.0285(15) 0.0298(14) 0.000 0.0054(11) 0.000
N6 0.0201(14) 0.0311(16) 0.0306(15) 0.000 0.0069(11) 0.000
C8 0.0241(17) 0.0274(18) 0.0334(18) 0.000 0.0058(14) 0.000
C9 0.0193(15) 0.0234(17) 0.0308(16) 0.000 0.0080(13) 0.000
C10 0.0200(15) 0.0236(17) 0.0364(19) 0.000 0.0028(14) 0.000
C11 0.0252(16) 0.0258(18) 0.0294(17) 0.000 0.0014(13) 0.000
C12 0.0249(16) 0.0243(17) 0.0277(16) 0.000 0.0070(13) 0.000
C13 0.0212(15) 0.0230(17) 0.0274(16) 0.000 0.0033(13) 0.000
C14 0.039(2) 0.047(2) 0.0298(18) 0.000 0.0057(16) 0.000

loop_
_atom_type_symbol
_atom_type_description
_atom_type_scat_dispersion_real
_atom_type_scat_dispersion_imag
_atom_type_scat_source
C C 0.0033 0.0016 'International Tables Vol C Tables 4.2.6.8 and 6.1.1.4'
H H 0.0000 0.0000 'International Tables Vol C Tables 4.2.6.8 and 6.1.1.4'
N N 0.0061 0.0033 'International Tables Vol C Tables 4.2.6.8 and 6.1.1.4'
Br Br -0.2901 2.4595 'International Tables Vol C Tables 4.2.6.8 and 6.1.1.4'

loop_
_geom_angle_atom_site_label_1
_geom_angle_atom_site_label_2
_geom_angle_atom_site_label_3
_geom_angle
C5 N1 C6 116.0(3)
C1 N2 C2 106.8(3)
C1 N2 H2 124.6
C2 N2 H2 128.6
C1 N3 C6 104.6(2)
N3 C1 N2 113.8(3)
N3 C1 C7 125.2(3)
N2 C1 C7 120.9(3)
N2 C2 C3 134.7(3)
N2 C2 C6 104.8(3)
C3 C2 C6 120.5(3)
C4 C3 C2 114.2(3)
C4 C3 H3 122.9
C2 C3 H3 122.9
C3 C4 C5 122.7(3)
C3 C4 Br1 118.8(2)
C5 C4 Br1 118.6(2)
N1 C5 C4 123.2(3)
N1 C5 H5 118.4
C4 C5 H5 118.4
N1 C6 N3 126.6(3)
N1 C6 C2 123.4(3)
N3 C6 C2 110.0(3)
C1 C7 H7A 109.5
C1 C7 H7B 109.5
H7A C7 H7B 109.5
C1 C7 H7C 109.5
H7A C7 H7C 109.5
H7B C7 H7C 109.5
C12 N4 C13 115.4(3)
C8 N5 C13 104.1(3)
C8 N6 C9 106.7(3)
C8 N6 H6 126.1
C9 N6 H6 127.2
N5 C8 N6 113.5(3)
N5 C8 C14 124.8(3)
N6 C8 C14 121.6(3)
N6 C9 C10 133.3(3)
N6 C9 C13 105.0(3)
C10 C9 C13 121.7(3)
C9 C10 C11 113.6(3)
C9 C10 H10 123.2
C11 C10 H10 123.2
C10 C11 C12 122.5(3)
C10 C11 Br2 119.3(2)
C12 C11 Br2 118.2(2)
N4 C12 C11 123.3(3)
N4 C12 H12 118.3
C11 C12 H12 118.3
N4 C13 N5 125.8(3)
N4 C13 C9 123.5(3)
N5 C13 C9 110.7(3)
C8 C14 H14A 109.5
C8 C14 H14B 109.5
H14A C14 H14B 109.5
C8 C14 H14C 109.5
H14A C14 H14C 109.5
H14B C14 H14C 109.5

loop_
_geom_bond_atom_site_label_1
_geom_bond_atom_site_label_2
_geom_bond_distance
Br1 C4 1.899(3)
N1 C5 1.326(4)
N1 C6 1.333(4)
N2 C1 1.365(4)
N2 C2 1.367(4)
N2 H2 0.9100
N3 C1 1.313(4)
N3 C6 1.372(4)
C1 C7 1.488(4)
C2 C3 1.383(4)
C2 C6 1.425(4)
C3 C4 1.378(5)
C3 H3 0.9500
C4 C5 1.392(4)
C5 H5 0.9500
C7 H7A 0.9800
C7 H7B 0.9800
C7 H7C 0.9800
Br2 C11 1.901(3)
N4 C12 1.335(4)
N4 C13 1.344(4)
N5 C8 1.329(4)
N5 C13 1.376(4)
N6 C8 1.363(4)
N6 C9 1.375(4)
N6 H6 0.9100
C8 C14 1.480(5)
C9 C10 1.384(4)
C9 C13 1.409(4)
C10 C11 1.389(4)
C10 H10 0.9500
C11 C12 1.397(4)
C12 H12 0.9500
C14 H14A 0.9800
C14 H14B 0.9800
C14 H14C 0.9800

loop_
_geom_hbond_atom_site_label_D
_geom_hbond_atom_site_label_H
_geom_hbond_atom_site_label_A
_geom_hbond_site_symmetry_A
_geom_hbond_distance_DH
_geom_hbond_distance_HA
_geom_hbond_distance_DA
_geom_hbond_angle_DHA
N2 H2 N4 . 0.91 1.94 2.845(4) 172.0
C3 H3 N5 . 0.95 2.43 3.286(4) 150
N6 H6 N1 1_455 0.91 1.97 2.876(4) 180
C10 H10 N3 1_455 0.95 2.48 3.312(4) 146

loop_
_geom_torsion_atom_site_label_1
_geom_torsion_atom_site_label_2
_geom_torsion_atom_site_label_3
_geom_torsion_atom_site_label_4
_geom_torsion
C6 N3 C1 N2 0.0000(10)
C6 N3 C1 C7 180.000000
C2 N2 C1 N3 0.0000(10)
C2 N2 C1 C7 180.000000
C1 N2 C2 C3 180.0000(10)
C1 N2 C2 C6 0.0000(10)
N2 C2 C3 C4 180.0000(10)
C6 C2 C3 C4 0.0000(10)
C2 C3 C4 C5 0.0000(10)
C2 C3 C4 Br1 180.0000(10)
C6 N1 C5 C4 0.0000(10)
C3 C4 C5 N1 0.0000(10)
Br1 C4 C5 N1 180.0000(10)
C5 N1 C6 N3 180.0000(10)
C5 N1 C6 C2 0.0000(10)
C1 N3 C6 N1 180.0000(10)
C1 N3 C6 C2 0.0000(10)
N2 C2 C6 N1 180.0000(10)
C3 C2 C6 N1 0.0000(10)
N2 C2 C6 N3 0.0000(10)
C3 C2 C6 N3 180.0000(10)
C13 N5 C8 N6 0.0000(10)
C13 N5 C8 C14 180.0000(10)
C9 N6 C8 N5 0.0000(10)
C9 N6 C8 C14 180.0000(10)
C8 N6 C9 C10 180.0000(10)
C8 N6 C9 C13 0.0000(10)
N6 C9 C10 C11 180.0000(10)
C13 C9 C10 C11 0.0000(10)
C9 C10 C11 C12 0.0000(10)
C9 C10 C11 Br2 180.000000
C13 N4 C12 C11 0.0000(10)
C10 C11 C12 N4 0.0000(10)
Br2 C11 C12 N4 180.000000
C12 N4 C13 N5 180.0000(10)
C12 N4 C13 C9 0.0000(10)
C8 N5 C13 N4 180.0000(10)
C8 N5 C13 C9 0.0000(10)
N6 C9 C13 N4 180.0000(10)
C10 C9 C13 N4 0.0000(10)
N6 C9 C13 N5 0.0000(10)
C10 C9 C13 N5 180.0000(10)

_cod_database_fobs_code 1543342
